data_1568570
loop_
_publ_author_name
'Prey, Sven E.'
'Gilmer, Jannik'
'Teichmann, Samira V.'
'&#x10c;ai&#x107;, Luis'
'Wenisch, Mischa'
'Bolte, Michael'
'Virovets, Alexander'
'Lerner, Hans-Wolfram'
'Fantuzzi, Felipe'
'Wagner, Matthias'

_publ_section_title
;
 Synthesis, bridgehead functionalization, and photoisomerization of
 9,10-diboratatriptycene dianions.
;
_journal_issue 20
_journal_name_full 'Chemical science'
_journal_page_first 5316
_journal_page_last 5322
_journal_paper_doi 10.1039/d3sc00555k
_journal_volume 14
_journal_year 2023
_chemical_formula_moiety 'C48 H64 B2 K2 O6'
_chemical_formula_sum 'C48 H64 B2 K2 O6'
_chemical_formula_weight 836.81
_chemical_properties_physical Moisture-sensitive
_space_group_crystal_system monoclinic
_space_group_IT_number 14
_space_group_name_Hall '-P 2yn'
_space_group_name_H-M_alt 'P 1 21/n 1'
_atom_sites_solution_hydrogens geom
_atom_sites_solution_primary direct
_audit_creation_method SHELXL-2018/3
_audit_update_record
;
2023-01-25 deposited with the CCDC.	2023-03-03 downloaded from the CCDC.
;
_cell_angle_alpha 90
_cell_angle_beta 102.177(3)
_cell_angle_gamma 90
_cell_formula_units_Z 4
_cell_length_a 9.4510(3)
_cell_length_b 27.0259(12)
_cell_length_c 18.2350(7)
_cell_measurement_reflns_used 36650
_cell_measurement_temperature 173(2)
_cell_measurement_theta_max 26.38
_cell_measurement_theta_min 2.26
_cell_volume 4552.8(3)
_computing_cell_refinement 'X-Area (Stoe & Cie, 2001)'
_computing_data_collection 'X-Area (Stoe & Cie, 2001)'
_computing_data_reduction 'X-Area (Stoe & Cie, 2001)'
_computing_molecular_graphics 'XP in SHELXTL-Plus (Sheldrick, 2008)'
_computing_publication_material SHELXL
_computing_structure_refinement 'SHELXL (Sheldrick, 2008)'
_computing_structure_solution 'SHELXS (Sheldrick, 2008)'
_diffrn_ambient_temperature 173(2)
_diffrn_measured_fraction_theta_full 0.999
_diffrn_measured_fraction_theta_max 0.994
_diffrn_measurement_device_type 'STOE IPDS II two-circle-diffractometer'
_diffrn_measurement_method \w
_diffrn_radiation_type MoK\a
_diffrn_radiation_wavelength 0.71073
_diffrn_reflns_av_R_equivalents 0.0520
_diffrn_reflns_av_unetI/netI 0.0432
_diffrn_reflns_Laue_measured_fraction_full 0.999
_diffrn_reflns_Laue_measured_fraction_max 0.994
_diffrn_reflns_limit_h_max 11
_diffrn_reflns_limit_h_min -11
_diffrn_reflns_limit_k_max 33
_diffrn_reflns_limit_k_min -33
_diffrn_reflns_limit_l_max 22
_diffrn_reflns_limit_l_min -22
_diffrn_reflns_number 45836
_diffrn_reflns_point_group_measured_fraction_full 0.999
_diffrn_reflns_point_group_measured_fraction_max 0.994
_diffrn_reflns_theta_full 25.000
_diffrn_reflns_theta_max 25.977
_diffrn_reflns_theta_min 2.330
_diffrn_source 'Genix 3D I\mS microfocus X-ray source'
_exptl_absorpt_coefficient_mu 0.255
_exptl_absorpt_correction_T_max 1.000
_exptl_absorpt_correction_T_min 0.445
_exptl_absorpt_correction_type multi-scan
_exptl_absorpt_process_details 'X-Area (Stoe & Cie, 2001)'
_exptl_crystal_colour colourless
_exptl_crystal_density_diffrn 1.221
_exptl_crystal_description plate
_exptl_crystal_F_000 1792
_exptl_crystal_size_max 0.240
_exptl_crystal_size_mid 0.140
_exptl_crystal_size_min 0.080
_refine_diff_density_max 0.237
_refine_diff_density_min -0.222
_refine_diff_density_rms 0.045
_refine_ls_extinction_method none
_refine_ls_goodness_of_fit_ref 1.058
_refine_ls_hydrogen_treatment constr
_refine_ls_matrix_type full
_refine_ls_number_parameters 529
_refine_ls_number_reflns 8880
_refine_ls_number_restraints 0
_refine_ls_restrained_S_all 1.058
_refine_ls_R_factor_all 0.0731
_refine_ls_R_factor_gt 0.0500
_refine_ls_shift/su_max 0.001
_refine_ls_shift/su_mean 0.000
_refine_ls_structure_factor_coef Fsqd
_refine_ls_weighting_details 'w=1/[\s^2^(Fo^2^)+(0.0545P)^2^+0.6924P] where P=(Fo^2^+2Fc^2^)/3'
_refine_ls_weighting_scheme calc
_refine_ls_wR_factor_gt 0.1032
_refine_ls_wR_factor_ref 0.1114
_reflns_Friedel_coverage 0.000
_reflns_number_gt 6884
_reflns_number_total 8880
_reflns_threshold_expression 'I > 2\s(I)'
_cod_data_source_file d3sc00555k3.cif
_cod_data_source_block wa3232
_cod_depositor_comments 'Adding full bibliography for 1568566--1568570.cif.'
_cod_original_sg_symbol_H-M 'P 21/n'
_cod_database_code 1568570
_shelx_shelxl_version_number 2018/3
_shelx_space_group_comment
; 
The symmetry employed for this shelxl refinement is uniquely defined 
by the following loop, which should always be used as a source of 
symmetry information in preference to the above space-group names. 
They are only intended as comments. 
;
_shelx_estimated_absorpt_t_min 0.941
_shelx_estimated_absorpt_t_max 0.980

loop_
_space_group_symop_operation_xyz
'x, y, z'
'x+1/2, -y+1/2, z+1/2'
'-x, -y, -z'
'-x-1/2, y-1/2, -z-1/2'

loop_
_atom_site_label
_atom_site_type_symbol
_atom_site_fract_x
_atom_site_fract_y
_atom_site_fract_z
_atom_site_U_iso_or_equiv
_atom_site_adp_type
_atom_site_occupancy
_atom_site_site_symmetry_order
_atom_site_calc_flag
_atom_site_refinement_flags_posn
_atom_site_refinement_flags_adp
_atom_site_refinement_flags_occupancy
_atom_site_disorder_assembly
_atom_site_disorder_group
K1 K 0.68925(5) 0.40125(2) 0.51270(3) 0.02929(12) Uani 1 1 d . . . . .
K2 K 0.62309(5) 0.39055(2) 0.12725(3) 0.03252(12) Uani 1 1 d . . . . .
B1 B 0.4909(2) 0.44819(8) 0.30820(12) 0.0221(4) Uani 1 1 d . . . . .
B2 B 0.4962(2) 0.34355(7) 0.31805(12) 0.0213(4) Uani 1 1 d . . . . .
C1 C 0.6537(2) 0.42383(7) 0.33774(10) 0.0220(4) Uani 1 1 d . . . . .
C2 C 0.6577(2) 0.37086(7) 0.34260(11) 0.0223(4) Uani 1 1 d . . . . .
C3 C 0.7864(2) 0.34870(7) 0.37993(11) 0.0265(4) Uani 1 1 d . . . . .
H3 H 0.789080 0.313747 0.385567 0.032 Uiso 1 1 calc R U . . .
C4 C 0.9114(2) 0.37581(8) 0.40929(12) 0.0306(5) Uani 1 1 d . . . . .
H4 H 0.998298 0.359319 0.432134 0.037 Uiso 1 1 calc R U . . .
C5 C 0.9073(2) 0.42692(8) 0.40475(12) 0.0308(5) Uani 1 1 d . . . . .
H5 H 0.991252 0.445932 0.424445 0.037 Uiso 1 1 calc R U . . .
C6 C 0.7779(2) 0.45019(7) 0.37081(11) 0.0274(4) Uani 1 1 d . . . . .
H6 H 0.774362 0.485320 0.370218 0.033 Uiso 1 1 calc R U . . .
C11 C 0.4249(2) 0.42494(7) 0.37835(11) 0.0226(4) Uani 1 1 d . . . . .
C12 C 0.4252(2) 0.37211(7) 0.38287(11) 0.0224(4) Uani 1 1 d . . . . .
C13 C 0.3925(2) 0.35046(7) 0.44698(11) 0.0254(4) Uani 1 1 d . . . . .
H13 H 0.391897 0.315396 0.450494 0.030 Uiso 1 1 calc R U . . .
C14 C 0.3610(2) 0.37821(8) 0.50593(12) 0.0294(5) Uani 1 1 d . . . . .
H14 H 0.337126 0.362158 0.548071 0.035 Uiso 1 1 calc R U . . .
C15 C 0.3646(2) 0.42944(8) 0.50258(12) 0.0321(5) Uani 1 1 d . . . . .
H15 H 0.345430 0.448913 0.542755 0.038 Uiso 1 1 calc R U . . .
C16 C 0.3970(2) 0.45195(7) 0.43905(11) 0.0270(4) Uani 1 1 d . . . . .
H16 H 0.400163 0.487054 0.437102 0.032 Uiso 1 1 calc R U . . .
C21 C 0.4134(2) 0.41879(7) 0.23276(11) 0.0203(4) Uani 1 1 d . . . . .
C22 C 0.4173(2) 0.36646(7) 0.23740(11) 0.0210(4) Uani 1 1 d . . . . .
C23 C 0.3533(2) 0.33923(7) 0.17355(11) 0.0247(4) Uani 1 1 d . . . . .
H23 H 0.355023 0.304109 0.175922 0.030 Uiso 1 1 calc R U . . .
C24 C 0.2874(2) 0.36225(7) 0.10678(11) 0.0270(4) Uani 1 1 d . . . . .
H24 H 0.245501 0.342892 0.064243 0.032 Uiso 1 1 calc R U . . .
C25 C 0.2829(2) 0.41348(7) 0.10241(12) 0.0280(4) Uani 1 1 d . . . . .
H25 H 0.237650 0.429481 0.057139 0.034 Uiso 1 1 calc R U . . .
C26 C 0.3457(2) 0.44112(7) 0.16530(11) 0.0243(4) Uani 1 1 d . . . . .
H26 H 0.342371 0.476210 0.162293 0.029 Uiso 1 1 calc R U . . .
C31 C 0.4777(2) 0.50831(7) 0.29518(10) 0.0229(4) Uani 1 1 d . . . . .
C32 C 0.3534(2) 0.53559(7) 0.30405(11) 0.0265(4) Uani 1 1 d . . . . .
C33 C 0.3519(3) 0.58735(7) 0.30258(12) 0.0310(5) Uani 1 1 d . . . . .
H33 H 0.268539 0.604286 0.310773 0.037 Uiso 1 1 calc R U . . .
C34 C 0.4682(3) 0.61467(7) 0.28956(12) 0.0314(5) Uani 1 1 d . . . . .
C35 C 0.5795(2) 0.58825(7) 0.26921(12) 0.0297(5) Uani 1 1 d . . . . .
H35 H 0.656634 0.605909 0.255209 0.036 Uiso 1 1 calc R U . . .
C36 C 0.5825(2) 0.53658(7) 0.26855(11) 0.0249(4) Uani 1 1 d . . . . .
C37 C 0.2116(2) 0.51027(8) 0.30686(14) 0.0356(5) Uani 1 1 d . . . . .
H37A H 0.197291 0.510430 0.358541 0.053 Uiso 1 1 calc R U . . .
H37B H 0.214145 0.476042 0.289450 0.053 Uiso 1 1 calc R U . . .
H37C H 0.131766 0.527973 0.274410 0.053 Uiso 1 1 calc R U . . .
C38 C 0.4715(3) 0.67053(8) 0.29365(16) 0.0466(7) Uani 1 1 d . . . . .
H38A H 0.516364 0.680923 0.344756 0.070 Uiso 1 1 calc R U . . .
H38B H 0.372411 0.683388 0.280337 0.070 Uiso 1 1 calc R U . . .
H38C H 0.527785 0.683509 0.258518 0.070 Uiso 1 1 calc R U . . .
C39 C 0.6915(2) 0.51307(8) 0.22889(12) 0.0305(5) Uani 1 1 d . . . . .
H39A H 0.690951 0.477106 0.235668 0.046 Uiso 1 1 calc R U . . .
H39B H 0.788294 0.526019 0.250138 0.046 Uiso 1 1 calc R U . . .
H39C H 0.665547 0.520911 0.175257 0.046 Uiso 1 1 calc R U . . .
C41 C 0.4897(2) 0.28241(7) 0.31829(10) 0.0228(4) Uani 1 1 d . . . . .
C42 C 0.6002(2) 0.25127(7) 0.30227(11) 0.0250(4) Uani 1 1 d . . . . .
C43 C 0.6012(2) 0.20036(7) 0.31662(12) 0.0308(5) Uani 1 1 d . . . . .
H43 H 0.681070 0.181215 0.308933 0.037 Uiso 1 1 calc R U . . .
C44 C 0.4906(3) 0.17702(7) 0.34146(12) 0.0315(5) Uani 1 1 d . . . . .
C45 C 0.3708(2) 0.20555(7) 0.34576(12) 0.0294(5) Uani 1 1 d . . . . .
H45 H 0.288632 0.189972 0.357902 0.035 Uiso 1 1 calc R U . . .
C46 C 0.3673(2) 0.25658(7) 0.33277(11) 0.0242(4) Uani 1 1 d . . . . .
C47 C 0.7118(3) 0.26935(8) 0.26007(13) 0.0321(5) Uani 1 1 d . . . . .
H47A H 0.808975 0.261191 0.288595 0.048 Uiso 1 1 calc R U . . .
H47B H 0.703124 0.305281 0.253440 0.048 Uiso 1 1 calc R U . . .
H47C H 0.695786 0.253279 0.210828 0.048 Uiso 1 1 calc R U . . .
C48 C 0.4945(3) 0.12197(8) 0.35841(17) 0.0489(7) Uani 1 1 d . . . . .
H48A H 0.556868 0.105263 0.329522 0.073 Uiso 1 1 calc R U . . .
H48B H 0.396270 0.108407 0.344529 0.073 Uiso 1 1 calc R U . . .
H48C H 0.532691 0.116717 0.412108 0.073 Uiso 1 1 calc R U . . .
C49 C 0.2216(2) 0.28164(7) 0.32556(13) 0.0299(5) Uani 1 1 d . . . . .
H49A H 0.152693 0.267446 0.282987 0.045 Uiso 1 1 calc R U . . .
H49B H 0.231885 0.317176 0.317337 0.045 Uiso 1 1 calc R U . . .
H49C H 0.185879 0.276514 0.371696 0.045 Uiso 1 1 calc R U . . .
O51 O 0.7868(2) 0.30812(6) 0.55428(11) 0.0537(5) Uani 1 1 d . . . . .
O52 O 0.95215(17) 0.38850(5) 0.61162(9) 0.0356(4) Uani 1 1 d . . . . .
C51 C 0.7014(3) 0.26650(9) 0.53470(19) 0.0547(7) Uani 1 1 d . . . . .
H51A H 0.628983 0.273219 0.488788 0.082 Uiso 1 1 calc R U . . .
H51B H 0.762366 0.238678 0.526060 0.082 Uiso 1 1 calc R U . . .
H51C H 0.652433 0.258179 0.575400 0.082 Uiso 1 1 calc R U . . .
C52 C 0.8964(3) 0.30322(9) 0.62003(15) 0.0436(6) Uani 1 1 d . . . . .
H52A H 0.937099 0.269346 0.623310 0.052 Uiso 1 1 calc R U . . .
H52B H 0.855580 0.309222 0.664986 0.052 Uiso 1 1 calc R U . . .
C53 C 1.0122(3) 0.34034(8) 0.61636(14) 0.0392(5) Uani 1 1 d . . . . .
H53A H 1.090649 0.337631 0.661712 0.047 Uiso 1 1 calc R U . . .
H53B H 1.054042 0.333783 0.571891 0.047 Uiso 1 1 calc R U . . .
C54 C 1.0570(3) 0.42479(9) 0.60438(15) 0.0409(6) Uani 1 1 d . . . . .
H54A H 1.012514 0.457694 0.601226 0.061 Uiso 1 1 calc R U . . .
H54B H 1.137420 0.423345 0.648138 0.061 Uiso 1 1 calc R U . . .
H54C H 1.093335 0.418385 0.558765 0.061 Uiso 1 1 calc R U . . .
O61 O 0.5466(2) 0.39982(7) -0.02615(9) 0.0515(5) Uani 1 1 d . . . . .
O62 O 0.75735(19) 0.46707(6) 0.05315(10) 0.0421(4) Uani 1 1 d . . . . .
C61 C 0.4079(4) 0.38612(15) -0.06815(16) 0.0713(10) Uani 1 1 d . . . . .
H61A H 0.370017 0.358554 -0.043119 0.107 Uiso 1 1 calc R U . . .
H61B H 0.341964 0.414407 -0.071637 0.107 Uiso 1 1 calc R U . . .
H61C H 0.416092 0.375931 -0.118667 0.107 Uiso 1 1 calc R U . . .
C62 C 0.6053(3) 0.43984(11) -0.06082(15) 0.0509(7) Uani 1 1 d . . . . .
H62A H 0.545726 0.469877 -0.059869 0.061 Uiso 1 1 calc R U . . .
H62B H 0.604352 0.431614 -0.113822 0.061 Uiso 1 1 calc R U . . .
C63 C 0.7560(3) 0.44931(10) -0.01995(14) 0.0437(6) Uani 1 1 d . . . . .
H63A H 0.812850 0.418326 -0.016769 0.052 Uiso 1 1 calc R U . . .
H63B H 0.801646 0.474014 -0.047720 0.052 Uiso 1 1 calc R U . . .
C64 C 0.8983(3) 0.48283(11) 0.08934(16) 0.0494(6) Uani 1 1 d . . . . .
H64A H 0.896262 0.494937 0.139761 0.074 Uiso 1 1 calc R U . . .
H64B H 0.965716 0.454939 0.093042 0.074 Uiso 1 1 calc R U . . .
H64C H 0.930180 0.509490 0.060153 0.074 Uiso 1 1 calc R U . . .
O71 O 0.7052(2) 0.29941(7) 0.07058(10) 0.0474(4) Uani 1 1 d . . . . .
O72 O 0.90263(19) 0.36634(6) 0.15596(10) 0.0443(4) Uani 1 1 d . . . . .
C71 C 0.6200(4) 0.27726(13) 0.00541(18) 0.0677(9) Uani 1 1 d . . . . .
H71A H 0.518395 0.276523 0.009771 0.102 Uiso 1 1 calc R U . . .
H71B H 0.628834 0.296562 -0.038896 0.102 Uiso 1 1 calc R U . . .
H71C H 0.653811 0.243403 0.000369 0.102 Uiso 1 1 calc R U . . .
C72 C 0.8532(3) 0.30134(10) 0.06693(17) 0.0523(7) Uani 1 1 d . . . . .
H72A H 0.866612 0.324914 0.027398 0.063 Uiso 1 1 calc R U . . .
H72B H 0.885634 0.268271 0.053857 0.063 Uiso 1 1 calc R U . . .
C73 C 0.9412(3) 0.31729(9) 0.14036(16) 0.0459(6) Uani 1 1 d . . . . .
H73A H 0.923962 0.294742 0.180362 0.055 Uiso 1 1 calc R U . . .
H73B H 1.045306 0.315914 0.139081 0.055 Uiso 1 1 calc R U . . .
C74 C 0.9885(3) 0.38450(11) 0.22478(15) 0.0514(7) Uani 1 1 d . . . . .
H74A H 0.958633 0.418343 0.233505 0.077 Uiso 1 1 calc R U . . .
H74B H 0.974833 0.363217 0.266256 0.077 Uiso 1 1 calc R U . . .
H74C H 1.090776 0.384376 0.221761 0.077 Uiso 1 1 calc R U . . .

loop_
_atom_site_aniso_label
_atom_site_aniso_U_11
_atom_site_aniso_U_22
_atom_site_aniso_U_33
_atom_site_aniso_U_23
_atom_site_aniso_U_13
_atom_site_aniso_U_12
K1 0.0275(2) 0.0301(2) 0.0284(2) 0.00192(18) 0.00166(18) -0.00087(18)
K2 0.0260(2) 0.0403(3) 0.0326(3) 0.0031(2) 0.00925(19) 0.0024(2)
B1 0.0238(12) 0.0185(10) 0.0241(11) -0.0008(8) 0.0052(9) -0.0017(8)
B2 0.0229(12) 0.0182(9) 0.0231(11) -0.0005(8) 0.0057(9) -0.0001(8)
C1 0.0234(11) 0.0235(9) 0.0194(9) 0.0001(7) 0.0050(8) -0.0016(8)
C2 0.0245(11) 0.0218(9) 0.0221(10) 0.0001(7) 0.0082(8) 0.0008(8)
C3 0.0292(12) 0.0249(9) 0.0258(10) 0.0017(8) 0.0065(9) 0.0018(8)
C4 0.0232(11) 0.0403(12) 0.0274(11) 0.0034(9) 0.0028(9) 0.0030(9)
C5 0.0259(12) 0.0362(11) 0.0279(11) 0.0018(9) 0.0003(9) -0.0085(9)
C6 0.0300(12) 0.0246(10) 0.0271(10) 0.0015(8) 0.0046(9) -0.0052(8)
C11 0.0222(10) 0.0223(9) 0.0224(10) -0.0010(7) 0.0030(8) -0.0008(8)
C12 0.0176(10) 0.0246(9) 0.0242(10) -0.0021(7) 0.0028(8) -0.0017(7)
C13 0.0244(11) 0.0240(9) 0.0276(10) 0.0009(8) 0.0052(8) -0.0030(8)
C14 0.0277(12) 0.0371(11) 0.0247(11) 0.0014(8) 0.0086(9) -0.0041(9)
C15 0.0316(12) 0.0378(12) 0.0283(11) -0.0074(9) 0.0095(9) -0.0007(9)
C16 0.0271(11) 0.0245(10) 0.0294(11) -0.0041(8) 0.0062(9) 0.0022(8)
C21 0.0177(10) 0.0204(9) 0.0239(10) -0.0002(7) 0.0069(8) -0.0004(7)
C22 0.0179(10) 0.0218(9) 0.0250(10) -0.0009(7) 0.0082(8) -0.0008(7)
C23 0.0272(11) 0.0201(9) 0.0280(11) -0.0022(7) 0.0085(8) -0.0018(8)
C24 0.0272(12) 0.0298(10) 0.0232(10) -0.0045(8) 0.0037(8) -0.0045(8)
C25 0.0265(11) 0.0307(10) 0.0252(10) 0.0039(8) 0.0015(8) 0.0041(8)
C26 0.0250(11) 0.0196(9) 0.0286(11) 0.0007(7) 0.0058(8) 0.0005(8)
C31 0.0269(11) 0.0198(9) 0.0205(9) -0.0014(7) 0.0015(8) -0.0007(8)
C32 0.0278(11) 0.0241(10) 0.0267(10) -0.0002(8) 0.0036(9) 0.0024(8)
C33 0.0355(13) 0.0239(10) 0.0317(11) -0.0008(8) 0.0030(9) 0.0083(9)
C34 0.0442(14) 0.0190(9) 0.0274(11) 0.0016(8) -0.0005(9) -0.0004(9)
C35 0.0344(12) 0.0251(10) 0.0263(11) 0.0046(8) -0.0009(9) -0.0061(9)
C36 0.0273(11) 0.0259(10) 0.0192(9) -0.0005(7) -0.0001(8) -0.0028(8)
C37 0.0271(12) 0.0297(11) 0.0504(14) 0.0003(10) 0.0092(10) 0.0026(9)
C38 0.0573(18) 0.0218(11) 0.0553(16) 0.0036(10) -0.0003(13) 0.0029(10)
C39 0.0337(13) 0.0315(11) 0.0274(11) 0.0013(8) 0.0091(9) -0.0049(9)
C41 0.0270(11) 0.0202(9) 0.0201(9) 0.0002(7) 0.0021(8) 0.0006(8)
C42 0.0274(11) 0.0236(9) 0.0234(10) -0.0005(7) 0.0042(8) -0.0005(8)
C43 0.0321(12) 0.0253(10) 0.0349(12) 0.0008(8) 0.0072(9) 0.0081(9)
C44 0.0384(13) 0.0204(10) 0.0350(12) 0.0041(8) 0.0059(10) 0.0014(9)
C45 0.0326(12) 0.0245(10) 0.0316(11) 0.0025(8) 0.0077(9) -0.0042(9)
C46 0.0275(11) 0.0220(9) 0.0221(10) -0.0006(7) 0.0031(8) -0.0010(8)
C47 0.0352(13) 0.0305(11) 0.0337(12) -0.0054(9) 0.0139(10) -0.0008(9)
C48 0.0557(17) 0.0227(11) 0.0692(18) 0.0113(11) 0.0150(14) 0.0046(11)
C49 0.0247(11) 0.0266(10) 0.0369(12) -0.0003(8) 0.0032(9) -0.0036(8)
O51 0.0574(12) 0.0305(8) 0.0624(12) 0.0157(8) -0.0117(9) -0.0104(8)
O52 0.0278(8) 0.0337(8) 0.0461(9) 0.0008(7) 0.0093(7) -0.0006(6)
C51 0.0443(16) 0.0330(13) 0.082(2) 0.0093(13) 0.0032(15) -0.0059(11)
C52 0.0454(15) 0.0380(12) 0.0441(14) 0.0118(10) 0.0022(11) 0.0022(11)
C53 0.0347(13) 0.0400(12) 0.0416(13) 0.0092(10) 0.0046(11) 0.0055(10)
C54 0.0298(13) 0.0442(13) 0.0465(14) -0.0023(11) 0.0028(11) -0.0093(10)
O61 0.0498(11) 0.0687(12) 0.0325(9) 0.0139(8) 0.0008(8) -0.0147(9)
O62 0.0353(10) 0.0492(10) 0.0443(10) -0.0008(8) 0.0142(8) -0.0004(8)
C61 0.059(2) 0.116(3) 0.0342(15) 0.0139(16) -0.0003(13) -0.0328(19)
C62 0.0554(18) 0.0591(16) 0.0383(14) 0.0155(12) 0.0100(12) -0.0062(13)
C63 0.0481(16) 0.0462(14) 0.0407(14) 0.0077(11) 0.0185(12) -0.0010(12)
C64 0.0366(15) 0.0583(16) 0.0555(17) -0.0046(13) 0.0150(12) -0.0043(12)
O71 0.0450(11) 0.0568(11) 0.0438(10) -0.0049(8) 0.0170(8) -0.0020(8)
O72 0.0342(10) 0.0482(10) 0.0486(10) 0.0026(8) 0.0042(8) 0.0103(8)
C71 0.076(2) 0.072(2) 0.0552(19) -0.0120(15) 0.0161(17) -0.0190(18)
C72 0.0563(18) 0.0513(15) 0.0587(17) -0.0040(13) 0.0337(15) 0.0027(13)
C73 0.0348(14) 0.0459(14) 0.0617(17) 0.0101(12) 0.0212(12) 0.0110(11)
C74 0.0384(15) 0.0681(18) 0.0452(15) -0.0005(13) 0.0033(12) 0.0085(13)

loop_
_atom_type_symbol
_atom_type_description
_atom_type_scat_dispersion_real
_atom_type_scat_dispersion_imag
_atom_type_scat_source
C C 0.0033 0.0016 'International Tables Vol C Tables 4.2.6.8 and 6.1.1.4'
H H 0.0000 0.0000 'International Tables Vol C Tables 4.2.6.8 and 6.1.1.4'
B B 0.0013 0.0007 'International Tables Vol C Tables 4.2.6.8 and 6.1.1.4'
K K 0.2009 0.2494 'International Tables Vol C Tables 4.2.6.8 and 6.1.1.4'
O O 0.0106 0.0060 'International Tables Vol C Tables 4.2.6.8 and 6.1.1.4'

loop_
_geom_angle_atom_site_label_1
_geom_angle_atom_site_label_2
_geom_angle_atom_site_label_3
_geom_angle
_geom_angle_site_symmetry_1
_geom_angle_site_symmetry_3
_geom_angle_publ_flag
O51 K1 O52 60.01(5) . . ?
O51 K1 C3 69.96(6) . . ?
O52 K1 C3 94.51(5) . . ?
O51 K1 C16 137.73(6) . . ?
O52 K1 C16 157.90(5) . . ?
C3 K1 C16 104.21(5) . . ?
O51 K1 C13 85.69(5) . . ?
O52 K1 C13 143.62(5) . . ?
C3 K1 C13 83.64(6) . . ?
C16 K1 C13 52.18(5) . . ?
O51 K1 C15 120.67(6) . . ?
O52 K1 C15 143.45(5) . . ?
C3 K1 C15 120.83(6) . . ?
C16 K1 C15 25.85(6) . . ?
C13 K1 C15 45.16(5) . . ?
O51 K1 C14 95.81(6) . . ?
O52 K1 C14 138.13(5) . . ?
C3 K1 C14 109.30(6) . . ?
C16 K1 C14 45.02(6) . . ?
C13 K1 C14 25.70(5) . . ?
C15 K1 C14 25.55(6) . . ?
O51 K1 C12 98.37(5) . . ?
O52 K1 C12 156.53(5) . . ?
C3 K1 C12 67.58(5) . . ?
C16 K1 C12 45.48(5) . . ?
C13 K1 C12 25.72(5) . . ?
C15 K1 C12 53.56(5) . . ?
C14 K1 C12 45.80(5) . . ?
O51 K1 C2 89.39(6) . . ?
O52 K1 C2 119.55(5) . . ?
C3 K1 C2 25.74(5) . . ?
C16 K1 C2 78.47(5) . . ?
C13 K1 C2 67.56(5) . . ?
C15 K1 C2 96.72(6) . . ?
C14 K1 C2 91.25(5) . . ?
C12 K1 C2 45.83(5) . . ?
O51 K1 C6 118.60(6) . . ?
O52 K1 C6 103.20(5) . . ?
C3 K1 C6 51.89(5) . . ?
C16 K1 C6 80.10(6) . . ?
C13 K1 C6 103.91(5) . . ?
C15 K1 C6 105.96(6) . . ?
C14 K1 C6 118.64(6) . . ?
C12 K1 C6 78.19(5) . . ?
C2 K1 C6 45.13(5) . . ?
O51 K1 C11 124.39(5) . . ?
O52 K1 C11 168.78(5) . . ?
C3 K1 C11 78.74(5) . . ?
C16 K1 C11 25.62(5) . . ?
C13 K1 C11 45.24(5) . . ?
C15 K1 C11 45.79(5) . . ?
C14 K1 C11 53.09(5) . . ?
C12 K1 C11 26.11(5) . . ?
C2 K1 C11 53.06(5) . . ?
C6 K1 C11 65.59(5) . . ?
O51 K1 C4 74.86(6) . . ?
O52 K1 C4 75.24(5) . . ?
C3 K1 C4 25.64(6) . . ?
C16 K1 C4 118.35(6) . . ?
C13 K1 C4 109.21(6) . . ?
C15 K1 C4 141.24(6) . . ?
C14 K1 C4 134.76(6) . . ?
C12 K1 C4 91.02(5) . . ?
C2 K1 C4 45.52(5) . . ?
C6 K1 C4 44.37(5) . . ?
C11 K1 C4 95.55(5) . . ?
O72 K2 O61 105.03(6) . . ?
O72 K2 O71 61.51(5) . . ?
O61 K2 O71 75.07(6) . . ?
O72 K2 O62 75.75(5) . . ?
O61 K2 O62 60.57(5) . . ?
O71 K2 O62 105.56(5) . . ?
O72 K2 C21 131.95(6) . . ?
O61 K2 C21 122.54(6) . . ?
O71 K2 C21 133.71(5) . . ?
O62 K2 C21 120.47(5) . . ?
O72 K2 C22 123.02(6) . . ?
O61 K2 C22 127.12(6) . . ?
O71 K2 C22 107.82(5) . . ?
O62 K2 C22 146.54(5) . . ?
C21 K2 C22 26.08(5) . . ?
O72 K2 C26 153.78(6) . . ?
O61 K2 C26 97.56(6) . . ?
O71 K2 C26 139.24(5) . . ?
O62 K2 C26 104.97(5) . . ?
C21 K2 C26 25.66(5) . . ?
C22 K2 C26 45.24(5) . . ?
O72 K2 C23 131.32(6) . . ?
O61 K2 C23 104.91(6) . . ?
O71 K2 C23 90.82(5) . . ?
O62 K2 C23 152.93(5) . . ?
C21 K2 C23 45.14(5) . . ?
C22 K2 C23 25.66(5) . . ?
C26 K2 C23 51.66(5) . . ?
O72 K2 C24 151.61(6) . . ?
O61 K2 C24 82.06(6) . . ?
O71 K2 C24 95.19(5) . . ?
O62 K2 C24 129.35(5) . . ?
C21 K2 C24 52.51(5) . . ?
C22 K2 C24 45.19(5) . . ?
C26 K2 C24 44.18(5) . . ?
C23 K2 C24 25.21(5) . . ?
O72 K2 C25 175.50(6) . . ?
O61 K2 C25 78.36(6) . . ?
O71 K2 C25 117.27(5) . . ?
O62 K2 C25 108.64(5) . . ?
C21 K2 C25 45.21(5) . . ?
C22 K2 C25 52.73(5) . . ?
C26 K2 C25 25.22(5) . . ?
C23 K2 C25 44.30(5) . . ?
C24 K2 C25 24.96(5) . . ?
O72 K2 C74 21.23(6) . . ?
O61 K2 C74 122.34(6) . . ?
O71 K2 C74 80.23(6) . . ?
O62 K2 C74 77.94(6) . . ?
C21 K2 C74 112.28(6) . . ?
C22 K2 C74 109.80(6) . . ?
C26 K2 C74 132.56(6) . . ?
C23 K2 C74 126.90(6) . . ?
C24 K2 C74 152.10(6) . . ?
C25 K2 C74 157.16(6) . . ?
C21 B1 C31 110.76(16) . . ?
C21 B1 C1 107.67(15) . . ?
C31 B1 C1 118.50(16) . . ?
C21 B1 C11 106.97(15) . . ?
C31 B1 C11 117.14(16) . . ?
C1 B1 C11 94.21(14) . . ?
C22 B2 C41 111.90(15) . . ?
C22 B2 C12 106.78(15) . . ?
C41 B2 C12 116.10(16) . . ?
C22 B2 C2 107.06(15) . . ?
C41 B2 C2 118.29(16) . . ?
C12 B2 C2 95.01(14) . . ?
C6 C1 C2 118.30(18) . . ?
C6 C1 B1 125.20(17) . . ?
C2 C1 B1 115.27(17) . . ?
C6 C1 K1 76.39(11) . . ?
C2 C1 K1 75.63(11) . . ?
B1 C1 K1 107.18(11) . . ?
C3 C2 C1 117.79(18) . . ?
C3 C2 B2 126.44(17) . . ?
C1 C2 B2 114.49(17) . . ?
C3 C2 K1 75.00(11) . . ?
C1 C2 K1 78.29(11) . . ?
B2 C2 K1 105.65(11) . . ?
C4 C3 C2 122.74(19) . . ?
C4 C3 K1 80.02(12) . . ?
C2 C3 K1 79.26(11) . . ?
C4 C3 H3 118.6 . . ?
C2 C3 H3 118.6 . . ?
K1 C3 H3 112.0 . . ?
C5 C4 C3 119.3(2) . . ?
C5 C4 K1 78.81(13) . . ?
C3 C4 K1 74.34(12) . . ?
C5 C4 H4 120.3 . . ?
C3 C4 H4 120.3 . . ?
K1 C4 H4 117.3 . . ?
C4 C5 C6 119.1(2) . . ?
C4 C5 K1 76.19(13) . . ?
C6 C5 K1 75.77(12) . . ?
C4 C5 H5 120.4 . . ?
C6 C5 H5 120.4 . . ?
K1 C5 H5 118.6 . . ?
C1 C6 C5 122.59(19) . . ?
C1 C6 K1 78.28(11) . . ?
C5 C6 K1 78.94(12) . . ?
C1 C6 H6 118.7 . . ?
C5 C6 H6 118.7 . . ?
K1 C6 H6 114.3 . . ?
C16 C11 C12 118.33(18) . . ?
C16 C11 B1 125.24(17) . . ?
C12 C11 B1 115.20(16) . . ?
C16 C11 K1 75.12(12) . . ?
C12 C11 K1 76.26(11) . . ?
B1 C11 K1 107.96(12) . . ?
C13 C12 C11 117.89(18) . . ?
C13 C12 B2 126.28(17) . . ?
C11 C12 B2 114.68(17) . . ?
C13 C12 K1 75.89(11) . . ?
C11 C12 K1 77.63(11) . . ?
B2 C12 K1 105.91(11) . . ?
C14 C13 C12 122.71(18) . . ?
C14 C13 K1 77.81(12) . . ?
C12 C13 K1 78.38(12) . . ?
C14 C13 H13 118.6 . . ?
C12 C13 H13 118.6 . . ?
K1 C13 H13 115.5 . . ?
C15 C14 C13 119.47(19) . . ?
C15 C14 K1 76.72(13) . . ?
C13 C14 K1 76.50(12) . . ?
C15 C14 H14 120.3 . . ?
C13 C14 H14 120.3 . . ?
K1 C14 H14 117.4 . . ?
C14 C15 C16 118.87(19) . . ?
C14 C15 K1 77.73(13) . . ?
C16 C15 K1 76.79(13) . . ?
C14 C15 H15 120.6 . . ?
C16 C15 H15 120.6 . . ?
K1 C15 H15 115.7 . . ?
C11 C16 C15 122.68(18) . . ?
C11 C16 K1 79.27(12) . . ?
C15 C16 K1 77.35(13) . . ?
C11 C16 H16 118.7 . . ?
C15 C16 H16 118.7 . . ?
K1 C16 H16 115.0 . . ?
C26 C21 C22 119.00(17) . . ?
C26 C21 B1 125.12(16) . . ?
C22 C21 B1 115.88(16) . . ?
C26 C21 K2 78.25(11) . . ?
C22 C21 K2 77.37(11) . . ?
B1 C21 K2 114.11(12) . . ?
C23 C22 C21 118.24(18) . . ?
C23 C22 B2 125.93(17) . . ?
C21 C22 B2 115.83(16) . . ?
C23 C22 K2 78.16(11) . . ?
C21 C22 K2 76.55(11) . . ?
B2 C22 K2 115.44(12) . . ?
C24 C23 C22 121.78(18) . . ?
C24 C23 K2 78.94(12) . . ?
C22 C23 K2 76.18(11) . . ?
C24 C23 H23 119.1 . . ?
C22 C23 H23 119.1 . . ?
K2 C23 H23 116.3 . . ?
C25 C24 C23 119.94(18) . . ?
C25 C24 K2 77.65(13) . . ?
C23 C24 K2 75.85(12) . . ?
C25 C24 H24 120.0 . . ?
C23 C24 H24 120.0 . . ?
K2 C24 H24 117.3 . . ?
C24 C25 C26 119.07(18) . . ?
C24 C25 K2 77.39(13) . . ?
C26 C25 K2 75.38(12) . . ?
C24 C25 H25 120.5 . . ?
C26 C25 H25 120.5 . . ?
K2 C25 H25 117.7 . . ?
C25 C26 C21 121.97(18) . . ?
C25 C26 K2 79.40(12) . . ?
C21 C26 K2 76.09(11) . . ?
C25 C26 H26 119.0 . . ?
C21 C26 H26 119.0 . . ?
K2 C26 H26 115.9 . . ?
C36 C31 C32 114.40(17) . . ?
C36 C31 B1 123.09(18) . . ?
C32 C31 B1 122.33(18) . . ?
C33 C32 C31 121.4(2) . . ?
C33 C32 C37 116.52(19) . . ?
C31 C32 C37 121.76(17) . . ?
C34 C33 C32 122.1(2) . . ?
C34 C33 K1 111.89(14) . 3_666 ?
C32 C33 K1 94.17(13) . 3_666 ?
C34 C33 H33 119.0 . . ?
C32 C33 H33 119.0 . . ?
K1 C33 H33 62.6 3_666 . ?
C35 C34 C33 116.47(18) . . ?
C35 C34 C38 121.3(2) . . ?
C33 C34 C38 122.2(2) . . ?
C34 C35 C36 122.4(2) . . ?
C34 C35 H35 118.8 . . ?
C36 C35 H35 118.8 . . ?
C35 C36 C31 121.31(19) . . ?
C35 C36 C39 116.08(19) . . ?
C31 C36 C39 122.15(17) . . ?
C32 C37 H37A 109.5 . . ?
C32 C37 H37B 109.5 . . ?
H37A C37 H37B 109.5 . . ?
C32 C37 H37C 109.5 . . ?
H37A C37 H37C 109.5 . . ?
H37B C37 H37C 109.5 . . ?
C34 C38 H38A 109.5 . . ?
C34 C38 H38B 109.5 . . ?
H38A C38 H38B 109.5 . . ?
C34 C38 H38C 109.5 . . ?
H38A C38 H38C 109.5 . . ?
H38B C38 H38C 109.5 . . ?
C36 C39 H39A 109.5 . . ?
C36 C39 H39B 109.5 . . ?
H39A C39 H39B 109.5 . . ?
C36 C39 H39C 109.5 . . ?
H39A C39 H39C 109.5 . . ?
H39B C39 H39C 109.5 . . ?
C42 C41 C46 114.21(17) . . ?
C42 C41 B2 124.21(18) . . ?
C46 C41 B2 121.56(17) . . ?
C43 C42 C41 121.33(19) . . ?
C43 C42 C47 115.78(18) . . ?
C41 C42 C47 122.44(17) . . ?
C44 C43 C42 122.4(2) . . ?
C44 C43 H43 118.8 . . ?
C42 C43 H43 118.8 . . ?
C43 C44 C45 116.73(18) . . ?
C43 C44 C48 121.9(2) . . ?
C45 C44 C48 121.2(2) . . ?
C44 C45 C46 122.0(2) . . ?
C44 C45 H45 119.0 . . ?
C46 C45 H45 119.0 . . ?
C45 C46 C41 121.60(19) . . ?
C45 C46 C49 116.38(18) . . ?
C41 C46 C49 121.61(17) . . ?
C42 C47 H47A 109.5 . . ?
C42 C47 H47B 109.5 . . ?
H47A C47 H47B 109.5 . . ?
C42 C47 H47C 109.5 . . ?
H47A C47 H47C 109.5 . . ?
H47B C47 H47C 109.5 . . ?
C44 C48 H48A 109.5 . . ?
C44 C48 H48B 109.5 . . ?
H48A C48 H48B 109.5 . . ?
C44 C48 H48C 109.5 . . ?
H48A C48 H48C 109.5 . . ?
H48B C48 H48C 109.5 . . ?
C46 C49 H49A 109.5 . . ?
C46 C49 H49B 109.5 . . ?
H49A C49 H49B 109.5 . . ?
C46 C49 H49C 109.5 . . ?
H49A C49 H49C 109.5 . . ?
H49B C49 H49C 109.5 . . ?
C51 O51 C52 115.11(19) . . ?
C51 O51 K1 122.11(15) . . ?
C52 O51 K1 117.72(14) . . ?
C53 O52 C54 111.23(18) . . ?
C53 O52 K1 116.61(13) . . ?
C54 O52 K1 113.67(13) . . ?
O51 C51 H51A 109.5 . . ?
O51 C51 H51B 109.5 . . ?
H51A C51 H51B 109.5 . . ?
O51 C51 H51C 109.5 . . ?
H51A C51 H51C 109.5 . . ?
H51B C51 H51C 109.5 . . ?
O51 C52 C53 108.09(19) . . ?
O51 C52 H52A 110.1 . . ?
C53 C52 H52A 110.1 . . ?
O51 C52 H52B 110.1 . . ?
C53 C52 H52B 110.1 . . ?
H52A C52 H52B 108.4 . . ?
O52 C53 C52 109.3(2) . . ?
O52 C53 H53A 109.8 . . ?
C52 C53 H53A 109.8 . . ?
O52 C53 H53B 109.8 . . ?
C52 C53 H53B 109.8 . . ?
H53A C53 H53B 108.3 . . ?
O52 C54 H54A 109.5 . . ?
O52 C54 H54B 109.5 . . ?
H54A C54 H54B 109.5 . . ?
O52 C54 H54C 109.5 . . ?
H54A C54 H54C 109.5 . . ?
H54B C54 H54C 109.5 . . ?
C61 O61 C62 111.1(2) . . ?
C61 O61 K2 122.65(15) . . ?
C62 O61 K2 118.55(15) . . ?
C63 O62 C64 111.12(19) . . ?
C63 O62 K2 106.20(13) . . ?
C64 O62 K2 117.13(15) . . ?
O61 C61 H61A 109.5 . . ?
O61 C61 H61B 109.5 . . ?
H61A C61 H61B 109.5 . . ?
O61 C61 H61C 109.5 . . ?
H61A C61 H61C 109.5 . . ?
H61B C61 H61C 109.5 . . ?
O61 C62 C63 109.3(2) . . ?
O61 C62 H62A 109.8 . . ?
C63 C62 H62A 109.8 . . ?
O61 C62 H62B 109.8 . . ?
C63 C62 H62B 109.8 . . ?
H62A C62 H62B 108.3 . . ?
O62 C63 C62 110.4(2) . . ?
O62 C63 H63A 109.6 . . ?
C62 C63 H63A 109.6 . . ?
O62 C63 H63B 109.6 . . ?
C62 C63 H63B 109.6 . . ?
H63A C63 H63B 108.1 . . ?
O62 C64 H64A 109.5 . . ?
O62 C64 H64B 109.5 . . ?
H64A C64 H64B 109.5 . . ?
O62 C64 H64C 109.5 . . ?
H64A C64 H64C 109.5 . . ?
H64B C64 H64C 109.5 . . ?
C72 O71 C71 111.6(2) . . ?
C72 O71 K2 109.50(15) . . ?
C71 O71 K2 121.30(19) . . ?
C73 O72 C74 112.0(2) . . ?
C73 O72 K2 118.41(15) . . ?
C74 O72 K2 116.34(15) . . ?
O71 C71 H71A 109.5 . . ?
O71 C71 H71B 109.5 . . ?
H71A C71 H71B 109.5 . . ?
O71 C71 H71C 109.5 . . ?
H71A C71 H71C 109.5 . . ?
H71B C71 H71C 109.5 . . ?
O71 C72 C73 109.8(2) . . ?
O71 C72 H72A 109.7 . . ?
C73 C72 H72A 109.7 . . ?
O71 C72 H72B 109.7 . . ?
C73 C72 H72B 109.7 . . ?
H72A C72 H72B 108.2 . . ?
O72 C73 C72 109.5(2) . . ?
O72 C73 H73A 109.8 . . ?
C72 C73 H73A 109.8 . . ?
O72 C73 H73B 109.8 . . ?
C72 C73 H73B 109.8 . . ?
H73A C73 H73B 108.2 . . ?
O72 C74 K2 42.43(11) . . ?
O72 C74 H74A 109.5 . . ?
K2 C74 H74A 75.8 . . ?
O72 C74 H74B 109.5 . . ?
K2 C74 H74B 98.1 . . ?
H74A C74 H74B 109.5 . . ?
O72 C74 H74C 109.5 . . ?
K2 C74 H74C 147.3 . . ?
H74A C74 H74C 109.5 . . ?
H74B C74 H74C 109.5 . . ?

loop_
_geom_bond_atom_site_label_1
_geom_bond_atom_site_label_2
_geom_bond_distance
_geom_bond_site_symmetry_2
_geom_bond_publ_flag
K1 O51 2.7323(17) . ?
K1 O52 2.7669(17) . ?
K1 C3 3.108(2) . ?
K1 C16 3.122(2) . ?
K1 C13 3.125(2) . ?
K1 C15 3.129(2) . ?
K1 C14 3.141(2) . ?
K1 C12 3.156(2) . ?
K1 C2 3.1614(19) . ?
K1 C6 3.172(2) . ?
K1 C11 3.174(2) . ?
K1 C4 3.179(2) . ?
K2 O72 2.6643(18) . ?
K2 O61 2.7489(17) . ?
K2 O71 2.8417(18) . ?
K2 O62 2.9046(17) . ?
K2 C21 3.1342(19) . ?
K2 C22 3.1445(19) . ?
K2 C26 3.161(2) . ?
K2 C23 3.169(2) . ?
K2 C24 3.208(2) . ?
K2 C25 3.211(2) . ?
K2 C74 3.539(3) . ?
B1 C21 1.623(3) . ?
B1 C31 1.643(3) . ?
B1 C1 1.656(3) . ?
B1 C11 1.660(3) . ?
B2 C22 1.625(3) . ?
B2 C41 1.654(3) . ?
B2 C12 1.667(3) . ?
B2 C2 1.669(3) . ?
C1 C6 1.396(3) . ?
C1 C2 1.434(3) . ?
C2 C3 1.398(3) . ?
C3 C4 1.397(3) . ?
C3 H3 0.9500 . ?
C4 C5 1.384(3) . ?
C4 H4 0.9500 . ?
C5 C6 1.398(3) . ?
C5 H5 0.9500 . ?
C6 H6 0.9500 . ?
C11 C16 1.397(3) . ?
C11 C12 1.430(3) . ?
C12 C13 1.399(3) . ?
C13 C14 1.394(3) . ?
C13 H13 0.9500 . ?
C14 C15 1.387(3) . ?
C14 H14 0.9500 . ?
C15 C16 1.398(3) . ?
C15 H15 0.9500 . ?
C16 H16 0.9500 . ?
C21 C26 1.398(3) . ?
C21 C22 1.417(3) . ?
C22 C23 1.402(3) . ?
C23 C24 1.392(3) . ?
C23 H23 0.9500 . ?
C24 C25 1.387(3) . ?
C24 H24 0.9500 . ?
C25 C26 1.392(3) . ?
C25 H25 0.9500 . ?
C26 H26 0.9500 . ?
C31 C36 1.416(3) . ?
C31 C32 1.424(3) . ?
C32 C33 1.399(3) . ?
C32 C37 1.515(3) . ?
C33 C34 1.386(3) . ?
C33 H33 0.9500 . ?
C34 C35 1.385(3) . ?
C34 C38 1.512(3) . ?
C35 C36 1.397(3) . ?
C35 H35 0.9500 . ?
C36 C39 1.517(3) . ?
C37 H37A 0.9800 . ?
C37 H37B 0.9800 . ?
C37 H37C 0.9800 . ?
C38 H38A 0.9800 . ?
C38 H38B 0.9800 . ?
C38 H38C 0.9800 . ?
C39 H39A 0.9800 . ?
C39 H39B 0.9800 . ?
C39 H39C 0.9800 . ?
C41 C42 1.419(3) . ?
C41 C46 1.422(3) . ?
C42 C43 1.400(3) . ?
C42 C47 1.512(3) . ?
C43 C44 1.376(3) . ?
C43 H43 0.9500 . ?
C44 C45 1.385(3) . ?
C44 C48 1.518(3) . ?
C45 C46 1.398(3) . ?
C45 H45 0.9500 . ?
C46 C49 1.516(3) . ?
C47 H47A 0.9800 . ?
C47 H47B 0.9800 . ?
C47 H47C 0.9800 . ?
C48 H48A 0.9800 . ?
C48 H48B 0.9800 . ?
C48 H48C 0.9800 . ?
C49 H49A 0.9800 . ?
C49 H49B 0.9800 . ?
C49 H49C 0.9800 . ?
O51 C51 1.387(3) . ?
O51 C52 1.415(3) . ?
O52 C53 1.415(3) . ?
O52 C54 1.420(3) . ?
C51 H51A 0.9800 . ?
C51 H51B 0.9800 . ?
C51 H51C 0.9800 . ?
C52 C53 1.497(3) . ?
C52 H52A 0.9900 . ?
C52 H52B 0.9900 . ?
C53 H53A 0.9900 . ?
C53 H53B 0.9900 . ?
C54 H54A 0.9800 . ?
C54 H54B 0.9800 . ?
C54 H54C 0.9800 . ?
O61 C61 1.421(3) . ?
O61 C62 1.423(3) . ?
O62 C63 1.414(3) . ?
O62 C64 1.422(3) . ?
C61 H61A 0.9800 . ?
C61 H61B 0.9800 . ?
C61 H61C 0.9800 . ?
C62 C63 1.484(4) . ?
C62 H62A 0.9900 . ?
C62 H62B 0.9900 . ?
C63 H63A 0.9900 . ?
C63 H63B 0.9900 . ?
C64 H64A 0.9800 . ?
C64 H64B 0.9800 . ?
C64 H64C 0.9800 . ?
O71 C72 1.415(3) . ?
O71 C71 1.420(4) . ?
O72 C73 1.419(3) . ?
O72 C74 1.430(3) . ?
C71 H71A 0.9800 . ?
C71 H71B 0.9800 . ?
C71 H71C 0.9800 . ?
C72 C73 1.483(4) . ?
C72 H72A 0.9900 . ?
C72 H72B 0.9900 . ?
C73 H73A 0.9900 . ?
C73 H73B 0.9900 . ?
C74 H74A 0.9800 . ?
C74 H74B 0.9800 . ?
C74 H74C 0.9800 . ?

loop_
_geom_torsion_atom_site_label_1
_geom_torsion_atom_site_label_2
_geom_torsion_atom_site_label_3
_geom_torsion_atom_site_label_4
_geom_torsion
_geom_torsion_site_symmetry_1
_geom_torsion_site_symmetry_2
_geom_torsion_site_symmetry_3
_geom_torsion_site_symmetry_4
_geom_torsion_publ_flag
C21 B1 C1 C6 143.85(19) . . . . ?
C31 B1 C1 C6 17.2(3) . . . . ?
C11 B1 C1 C6 -106.8(2) . . . . ?
C21 B1 C1 C2 -49.1(2) . . . . ?
C31 B1 C1 C2 -175.67(17) . . . . ?
C11 B1 C1 C2 60.24(19) . . . . ?
C21 B1 C1 K1 -130.94(12) . . . . ?
C31 B1 C1 K1 102.45(16) . . . . ?
C11 B1 C1 K1 -21.63(13) . . . . ?
C6 C1 C2 C3 -0.4(3) . . . . ?
B1 C1 C2 C3 -168.40(17) . . . . ?
K1 C1 C2 C3 -65.92(16) . . . . ?
C6 C1 C2 B2 167.58(17) . . . . ?
B1 C1 C2 B2 -0.5(2) . . . . ?
K1 C1 C2 B2 102.03(14) . . . . ?
C6 C1 C2 K1 65.55(17) . . . . ?
B1 C1 C2 K1 -102.48(14) . . . . ?
C22 B2 C2 C3 -143.24(19) . . . . ?
C41 B2 C2 C3 -15.8(3) . . . . ?
C12 B2 C2 C3 107.5(2) . . . . ?
C22 B2 C2 C1 50.0(2) . . . . ?
C41 B2 C2 C1 177.49(17) . . . . ?
C12 B2 C2 C1 -59.24(19) . . . . ?
C22 B2 C2 K1 134.07(12) . . . . ?
C41 B2 C2 K1 -98.48(16) . . . . ?
C12 B2 C2 K1 24.80(13) . . . . ?
C1 C2 C3 C4 -2.9(3) . . . . ?
B2 C2 C3 C4 -169.22(19) . . . . ?
K1 C2 C3 C4 -70.62(19) . . . . ?
C1 C2 C3 K1 67.75(16) . . . . ?
B2 C2 C3 K1 -98.59(18) . . . . ?
C2 C3 C4 C5 3.1(3) . . . . ?
K1 C3 C4 C5 -67.12(19) . . . . ?
C2 C3 C4 K1 70.23(18) . . . . ?
C3 C4 C5 C6 0.0(3) . . . . ?
K1 C4 C5 C6 -64.76(19) . . . . ?
C3 C4 C5 K1 64.73(18) . . . . ?
C2 C1 C6 C5 3.4(3) . . . . ?
B1 C1 C6 C5 170.17(19) . . . . ?
K1 C1 C6 C5 68.58(19) . . . . ?
C2 C1 C6 K1 -65.14(16) . . . . ?
B1 C1 C6 K1 101.59(17) . . . . ?
C4 C5 C6 C1 -3.3(3) . . . . ?
K1 C5 C6 C1 -68.25(19) . . . . ?
C4 C5 C6 K1 64.98(19) . . . . ?
C21 B1 C11 C16 -144.02(19) . . . . ?
C31 B1 C11 C16 -19.1(3) . . . . ?
C1 B1 C11 C16 106.1(2) . . . . ?
C21 B1 C11 C12 48.9(2) . . . . ?
C31 B1 C11 C12 173.85(17) . . . . ?
C1 B1 C11 C12 -61.02(19) . . . . ?
C21 B1 C11 K1 131.81(12) . . . . ?
C31 B1 C11 K1 -103.24(16) . . . . ?
C1 B1 C11 K1 21.89(13) . . . . ?
C16 C11 C12 C13 2.1(3) . . . . ?
B1 C11 C12 C13 170.16(17) . . . . ?
K1 C11 C12 C13 66.52(17) . . . . ?
C16 C11 C12 B2 -166.40(18) . . . . ?
B1 C11 C12 B2 1.6(2) . . . . ?
K1 C11 C12 B2 -102.01(15) . . . . ?
C16 C11 C12 K1 -64.39(17) . . . . ?
B1 C11 C12 K1 103.64(15) . . . . ?
C22 B2 C12 C13 141.65(19) . . . . ?
C41 B2 C12 C13 16.1(3) . . . . ?
C2 B2 C12 C13 -108.8(2) . . . . ?
C22 B2 C12 C11 -50.9(2) . . . . ?
C41 B2 C12 C11 -176.49(17) . . . . ?
C2 B2 C12 C11 58.57(19) . . . . ?
C22 B2 C12 K1 -134.39(12) . . . . ?
C41 B2 C12 K1 100.06(16) . . . . ?
C2 B2 C12 K1 -24.88(13) . . . . ?
C11 C12 C13 C14 -0.3(3) . . . . ?
B2 C12 C13 C14 166.72(19) . . . . ?
K1 C12 C13 C14 67.15(19) . . . . ?
C11 C12 C13 K1 -67.48(17) . . . . ?
B2 C12 C13 K1 99.57(18) . . . . ?
C12 C13 C14 C15 -1.5(3) . . . . ?
K1 C13 C14 C15 66.0(2) . . . . ?
C12 C13 C14 K1 -67.44(19) . . . . ?
C13 C14 C15 C16 1.4(3) . . . . ?
K1 C14 C15 C16 67.24(19) . . . . ?
C13 C14 C15 K1 -65.86(19) . . . . ?
C12 C11 C16 C15 -2.3(3) . . . . ?
B1 C11 C16 C15 -169.0(2) . . . . ?
K1 C11 C16 C15 -67.3(2) . . . . ?
C12 C11 C16 K1 65.01(17) . . . . ?
B1 C11 C16 K1 -101.71(19) . . . . ?
C14 C15 C16 C11 0.5(3) . . . . ?
K1 C15 C16 C11 68.2(2) . . . . ?
C14 C15 C16 K1 -67.7(2) . . . . ?
C31 B1 C21 C26 0.7(3) . . . . ?
C1 B1 C21 C26 -130.35(19) . . . . ?
C11 B1 C21 C26 129.41(19) . . . . ?
C31 B1 C21 C22 -179.74(17) . . . . ?
C1 B1 C21 C22 49.2(2) . . . . ?
C11 B1 C21 C22 -51.0(2) . . . . ?
C31 B1 C21 K2 93.08(16) . . . . ?
C1 B1 C21 K2 -37.94(17) . . . . ?
C11 B1 C21 K2 -138.18(12) . . . . ?
C26 C21 C22 C23 0.3(3) . . . . ?
B1 C21 C22 C23 -179.31(17) . . . . ?
K2 C21 C22 C23 -68.41(17) . . . . ?
C26 C21 C22 B2 -179.26(17) . . . . ?
B1 C21 C22 B2 1.1(3) . . . . ?
K2 C21 C22 B2 112.02(15) . . . . ?
C26 C21 C22 K2 68.72(17) . . . . ?
B1 C21 C22 K2 -110.89(16) . . . . ?
C41 B2 C22 C23 -1.6(3) . . . . ?
C12 B2 C22 C23 -129.7(2) . . . . ?
C2 B2 C22 C23 129.5(2) . . . . ?
C41 B2 C22 C21 177.93(17) . . . . ?
C12 B2 C22 C21 49.9(2) . . . . ?
C2 B2 C22 C21 -51.0(2) . . . . ?
C41 B2 C22 K2 -95.28(16) . . . . ?
C12 B2 C22 K2 136.67(12) . . . . ?
C2 B2 C22 K2 35.84(17) . . . . ?
C21 C22 C23 C24 0.1(3) . . . . ?
B2 C22 C23 C24 179.67(19) . . . . ?
K2 C22 C23 C24 -67.37(19) . . . . ?
C21 C22 C23 K2 67.52(16) . . . . ?
B2 C22 C23 K2 -112.96(19) . . . . ?
C22 C23 C24 C25 -0.5(3) . . . . ?
K2 C23 C24 C25 -66.44(19) . . . . ?
C22 C23 C24 K2 65.96(18) . . . . ?
C23 C24 C25 C26 0.3(3) . . . . ?
K2 C24 C25 C26 -65.14(19) . . . . ?
C23 C24 C25 K2 65.49(19) . . . . ?
C24 C25 C26 C21 0.1(3) . . . . ?
K2 C25 C26 C21 -66.11(18) . . . . ?
C24 C25 C26 K2 66.22(19) . . . . ?
C22 C21 C26 C25 -0.4(3) . . . . ?
B1 C21 C26 C25 179.13(19) . . . . ?
K2 C21 C26 C25 67.79(19) . . . . ?
C22 C21 C26 K2 -68.24(17) . . . . ?
B1 C21 C26 K2 111.33(18) . . . . ?
C21 B1 C31 C36 -90.2(2) . . . . ?
C1 B1 C31 C36 34.9(3) . . . . ?
C11 B1 C31 C36 146.72(18) . . . . ?
C21 B1 C31 C32 84.5(2) . . . . ?
C1 B1 C31 C32 -150.37(18) . . . . ?
C11 B1 C31 C32 -38.5(3) . . . . ?
C36 C31 C32 C33 -13.5(3) . . . . ?
B1 C31 C32 C33 171.35(18) . . . . ?
C36 C31 C32 C37 159.63(19) . . . . ?
B1 C31 C32 C37 -15.6(3) . . . . ?
C31 C32 C33 C34 2.6(3) . . . . ?
C37 C32 C33 C34 -170.9(2) . . . . ?
C31 C32 C33 K1 -116.55(17) . . . 3_666 ?
C37 C32 C33 K1 70.01(18) . . . 3_666 ?
C32 C33 C34 C35 7.4(3) . . . . ?
K1 C33 C34 C35 117.55(17) 3_666 . . . ?
C32 C33 C34 C38 -175.3(2) . . . . ?
K1 C33 C34 C38 -65.2(2) 3_666 . . . ?
C33 C34 C35 C36 -5.9(3) . . . . ?
C38 C34 C35 C36 176.8(2) . . . . ?
C34 C35 C36 C31 -5.7(3) . . . . ?
C34 C35 C36 C39 166.76(19) . . . . ?
C32 C31 C36 C35 15.0(3) . . . . ?
B1 C31 C36 C35 -169.90(18) . . . . ?
C32 C31 C36 C39 -157.04(18) . . . . ?
B1 C31 C36 C39 18.1(3) . . . . ?
C22 B2 C41 C42 93.5(2) . . . . ?
C12 B2 C41 C42 -143.56(19) . . . . ?
C2 B2 C41 C42 -31.6(3) . . . . ?
C22 B2 C41 C46 -84.5(2) . . . . ?
C12 B2 C41 C46 38.4(3) . . . . ?
C2 B2 C41 C46 150.39(18) . . . . ?
C46 C41 C42 C43 -13.7(3) . . . . ?
B2 C41 C42 C43 168.12(19) . . . . ?
C46 C41 C42 C47 158.25(19) . . . . ?
B2 C41 C42 C47 -19.9(3) . . . . ?
C41 C42 C43 C44 5.0(3) . . . . ?
C47 C42 C43 C44 -167.5(2) . . . . ?
C42 C43 C44 C45 5.3(3) . . . . ?
C42 C43 C44 C48 -178.7(2) . . . . ?
C43 C44 C45 C46 -6.1(3) . . . . ?
C48 C44 C45 C46 177.8(2) . . . . ?
C44 C45 C46 C41 -3.4(3) . . . . ?
C44 C45 C46 C49 169.4(2) . . . . ?
C42 C41 C46 C45 13.0(3) . . . . ?
B2 C41 C46 C45 -168.84(18) . . . . ?
C42 C41 C46 C49 -159.46(18) . . . . ?
B2 C41 C46 C49 18.7(3) . . . . ?
C51 O51 C52 C53 156.9(2) . . . . ?
K1 O51 C52 C53 -47.7(3) . . . . ?
C54 O52 C53 C52 -177.2(2) . . . . ?
K1 O52 C53 C52 -44.6(2) . . . . ?
O51 C52 C53 O52 59.7(3) . . . . ?
C61 O61 C62 C63 -173.8(3) . . . . ?
K2 O61 C62 C63 35.8(3) . . . . ?
C64 O62 C63 C62 -171.9(2) . . . . ?
K2 O62 C63 C62 59.7(2) . . . . ?
O61 C62 C63 O62 -66.7(3) . . . . ?
C71 O71 C72 C73 -171.2(2) . . . . ?
K2 O71 C72 C73 51.7(2) . . . . ?
C74 O72 C73 C72 -177.5(2) . . . . ?
K2 O72 C73 C72 42.8(2) . . . . ?
O71 C72 C73 O72 -64.2(3) . . . . ?
C73 O72 C74 K2 -140.6(2) . . . . ?
